data_4038161
loop_
_publ_author_name
'Watanabe, Kazuhiro'
'Moriyama, Katsuhiko'

_publ_section_title
;
 C-H Sulfonylation via 1,3-Rearrangement of Sulfonyl Group in N-protected
 3-Bissulfonimidoindole Derivatives Using Fluorine Reagent.
;
_journal_name_full 'The Journal of organic chemistry'
_journal_paper_doi 10.1021/acs.joc.9b03498
_journal_year 2020
_chemical_formula_sum 'C33 H30 N2 O4 S2'
_chemical_formula_weight 582.71
_space_group_crystal_system monoclinic
_space_group_IT_number 14
_space_group_name_Hall '-P 2ybc'
_space_group_name_H-M_alt 'P 1 21/c 1'
_atom_sites_solution_hydrogens geom
_cell_angle_alpha 90
_cell_angle_beta 98.306(2)
_cell_angle_gamma 90
_cell_formula_units_Z 4
_cell_length_a 13.1147(5)
_cell_length_b 22.8270(8)
_cell_length_c 9.7575(3)
_cell_measurement_reflns_used 4246
_cell_measurement_temperature 173
_cell_measurement_theta_max 68.1161
_cell_measurement_theta_min 3.4057
_cell_volume 2890.46(17)
_computing_cell_refinement 'SAINT V8.34A (Bruker AXS Inc., 2013)'
_computing_data_collection 'APEX2 (Bruker AXS, 2006)'
_computing_data_reduction 'SAINT V8.34A (Bruker AXS Inc., 2013)'
_computing_molecular_graphics 'XSHEL (Bruker AXS,2002)'
_computing_publication_material 'XCIF (Bruker AXS, 2001)'
_computing_structure_refinement 'SHELXL-2013 (Sheldrick, 2013)'
_computing_structure_solution 'SHELXS-97 (Sheldrick, 1997)'
_diffrn_ambient_temperature 173
_diffrn_detector_area_resol_mean 8.3333
_diffrn_measured_fraction_theta_full 0.996
_diffrn_measured_fraction_theta_max 0.994
_diffrn_measurement_device_type 'Bruker APEXII Ultra CCD area detector'
_diffrn_measurement_method 'Phi and Omega scans'
_diffrn_radiation_monochromator 'Bruker Helios multilayer confocal mirror'
_diffrn_radiation_type CuK\a
_diffrn_radiation_wavelength 1.54178
_diffrn_reflns_av_R_equivalents 0.0507
_diffrn_reflns_av_unetI/netI 0.0551
_diffrn_reflns_limit_h_max 15
_diffrn_reflns_limit_h_min -15
_diffrn_reflns_limit_k_max 27
_diffrn_reflns_limit_k_min -23
_diffrn_reflns_limit_l_max 11
_diffrn_reflns_limit_l_min -11
_diffrn_reflns_number 19951
_diffrn_reflns_theta_full 67.679
_diffrn_reflns_theta_max 68.345
_diffrn_reflns_theta_min 3.41
_diffrn_source 'Bruker TXS fine-focus rotating anode'
_exptl_absorpt_coefficient_mu 2.005
_exptl_absorpt_correction_T_max 0.98
_exptl_absorpt_correction_T_min 0.86
_exptl_absorpt_correction_type empirical
_exptl_absorpt_process_details 'SADABS (Sheldrick 1996)'
_exptl_crystal_colour colourless
_exptl_crystal_density_diffrn 1.339
_exptl_crystal_density_method 'not measured'
_exptl_crystal_description Plate
_exptl_crystal_F_000 1224
_exptl_crystal_size_max 0.300
_exptl_crystal_size_mid 0.020
_exptl_crystal_size_min 0.010
_refine_diff_density_max 0.319
_refine_diff_density_min -0.293
_refine_ls_extinction_method none
_refine_ls_goodness_of_fit_ref 1.048
_refine_ls_hydrogen_treatment constr
_refine_ls_matrix_type full
_refine_ls_number_parameters 372
_refine_ls_number_reflns 5276
_refine_ls_number_restraints 0
_refine_ls_restrained_S_all 1.048
_refine_ls_R_factor_all 0.0525
_refine_ls_R_factor_gt 0.0394
_refine_ls_shift/su_max 0.005
_refine_ls_shift/su_mean 0.000
_refine_ls_structure_factor_coef Fsqd
_refine_ls_weighting_details 'w=1/[\s^2^(Fo^2^)+(0.0381P)^2^+0.7664P] where P=(Fo^2^+2Fc^2^)/3'
_refine_ls_weighting_scheme calc
_refine_ls_wR_factor_gt 0.0948
_refine_ls_wR_factor_ref 0.1014
_reflns_number_gt 4262
_reflns_number_total 5276
_reflns_threshold_expression 'I > 2\s(I)'
_cod_data_source_file jo9b03498_si_003.cif
_cod_data_source_block I
_cod_database_code 4038161

loop_
_space_group_symop_operation_xyz
'x, y, z'
'-x, y+1/2, -z+1/2'
'-x, -y, -z'
'x, -y-1/2, z-1/2'

loop_
_atom_site_type_symbol
_atom_site_label
_atom_site_fract_x
_atom_site_fract_y
_atom_site_fract_z
_atom_site_U_iso_or_equiv
_atom_site_adp_type
_atom_site_calc_flag
_atom_site_refinement_flags_adp
_atom_site_refinement_flags_occupancy
_atom_site_refinement_flags_posn
_atom_site_occupancy
_atom_site_disorder_assembly
_atom_site_disorder_group
S S1 0.05121(3) 0.11408(2) 0.43991(4) 0.03106(13) Uani d . . . 1 . .
S S2 0.41453(4) 0.16886(2) 0.87602(5) 0.04223(15) Uani d . . . 1 . .
C C18 0.33570(14) 0.11376(8) 0.63084(18) 0.0294(4) Uani d . . . 1 . .
C C3 0.35499(14) 0.00243(9) 0.56171(18) 0.0311(4) Uani d . . . 1 . .
C C1 0.22986(14) 0.05855(8) 0.44672(18) 0.0279(4) Uani d . . . 1 . .
C C10 0.19435(15) -0.02630(8) 0.14339(19) 0.0321(4) Uani d . . . 1 . .
C C27 0.06524(14) 0.12506(8) 0.61999(19) 0.0300(4) Uani d . . . 1 . .
C C17 0.29371(16) 0.16994(9) 0.5615(2) 0.0353(4) Uani d . . . 1 . .
H H17A 0.3515 0.1975 0.5581 0.042 Uiso calc U . R 1 . .
H H17B 0.2458 0.1881 0.6187 0.042 Uiso calc U . R 1 . .
C C20 0.52749(16) 0.20084(9) 0.82926(19) 0.0354(4) Uani d . . . 1 . .
C C28 0.10158(14) 0.07932(8) 0.70785(19) 0.0306(4) Uani d . . . 1 . .
H H28 0.1116 0.0413 0.6722 0.037 Uiso calc U . R 1 . .
C C32 0.04549(17) 0.17998(9) 0.6716(2) 0.0376(4) Uani d . . . 1 . .
H H32 0.0187 0.2105 0.6108 0.045 Uiso calc U . R 1 . .
C C16 0.23710(16) 0.16095(9) 0.4143(2) 0.0356(4) Uani d . . . 1 . .
H H16A 0.1939 0.1958 0.3874 0.043 Uiso calc U . R 1 . .
H H16B 0.2887 0.1581 0.3498 0.043 Uiso calc U . R 1 . .
C C2 0.31296(14) 0.06091(8) 0.55091(18) 0.0285(4) Uani d . . . 1 . .
C C30 0.10655(17) 0.14551(10) 0.9023(2) 0.0403(5) Uani d . . . 1 . .
C C21 0.52113(16) 0.25173(9) 0.7533(2) 0.0377(4) Uani d . . . 1 . .
H H21 0.4566 0.2706 0.7278 0.045 Uiso calc U . R 1 . .
C C19 0.38656(16) 0.11091(9) 0.7601(2) 0.0363(4) Uani d . . . 1 . .
H H19 0.4099 0.0733 0.7921 0.044 Uiso calc U . R 1 . .
C C29 0.12280(16) 0.09048(9) 0.8483(2) 0.0372(4) Uani d . . . 1 . .
H H29 0.1491 0.0599 0.9094 0.045 Uiso calc U . R 1 . .
C C8 0.29267(16) -0.03164(9) 0.4629(2) 0.0348(4) Uani d . . . 1 . .
C C15 0.13913(18) -0.05797(9) 0.0360(2) 0.0401(5) Uani d . . . 1 . .
H H15 0.0734 -0.0734 0.0465 0.048 Uiso calc U . R 1 . .
C C31 0.06537(18) 0.18952(10) 0.8128(2) 0.0431(5) Uani d . . . 1 . .
H H31 0.0507 0.2267 0.849 0.052 Uiso calc U . R 1 . .
C C25 0.62103(18) 0.17274(9) 0.8672(2) 0.0433(5) Uani d . . . 1 . .
H H25 0.6246 0.1375 0.9193 0.052 Uiso calc U . R 1 . .
C C14 0.1787(2) -0.06739(11) -0.0858(2) 0.0530(6) Uani d . . . 1 . .
H H14 0.1397 -0.0886 -0.1591 0.064 Uiso calc U . R 1 . .
C C4 0.44021(16) -0.02396(10) 0.6411(2) 0.0387(5) Uani d . . . 1 . .
H H4 0.4847 -0.0018 0.7072 0.046 Uiso calc U . R 1 . .
C C11 0.28996(16) -0.00400(10) 0.1269(2) 0.0414(5) Uani d . . . 1 . .
H H11 0.3282 0.0184 0.1986 0.05 Uiso calc U . R 1 . .
C C9 0.14460(16) -0.01507(10) 0.2718(2) 0.0384(5) Uani d . . . 1 . .
H H9A 0.0911 0.0155 0.2503 0.046 Uiso calc U . R 1 . .
H H9B 0.1098 -0.0514 0.2956 0.046 Uiso calc U . R 1 . .
C C24 0.70912(17) 0.19693(10) 0.8279(2) 0.0454(5) Uani d . . . 1 . .
H H24 0.7736 0.1782 0.8545 0.054 Uiso calc U . R 1 . .
C C23 0.70499(17) 0.24801(10) 0.7503(2) 0.0447(5) Uani d . . . 1 . .
C C13 0.2740(2) -0.04609(12) -0.1011(2) 0.0586(7) Uani d . . . 1 . .
H H13 0.3015 -0.0531 -0.1845 0.07 Uiso calc U . R 1 . .
C C7 0.3115(2) -0.09092(10) 0.4428(2) 0.0480(5) Uani d . . . 1 . .
H H7 0.2683 -0.1133 0.3758 0.058 Uiso calc U . R 1 . .
C C12 0.32990(19) -0.01473(12) 0.0038(3) 0.0563(7) Uani d . . . 1 . .
H H12 0.3961 -0.0002 -0.0071 0.068 Uiso calc U . R 1 . .
C C5 0.45838(19) -0.08273(11) 0.6217(3) 0.0490(6) Uani d . . . 1 . .
H H5 0.5154 -0.1011 0.6762 0.059 Uiso calc U . R 1 . .
C C22 0.61004(18) 0.27521(10) 0.7144(2) 0.0436(5) Uani d . . . 1 . .
H H22 0.6061 0.3105 0.6622 0.052 Uiso calc U . R 1 . .
C C6 0.3950(2) -0.11575(11) 0.5238(3) 0.0560(6) Uani d . . . 1 . .
H H6 0.4097 -0.1561 0.5128 0.067 Uiso calc U . R 1 . .
C C26 0.8009(2) 0.27349(16) 0.7053(4) 0.0767(9) Uani d . . . 1 . .
H H26A 0.8489 0.2853 0.787 0.115 Uiso calc U . R 1 . .
H H26B 0.7825 0.3077 0.6463 0.115 Uiso calc U . R 1 . .
H H26C 0.8338 0.244 0.6532 0.115 Uiso calc U . R 1 . .
C C33 0.1350(3) 0.15714(14) 1.0549(3) 0.0657(7) Uani d . . . 1 . .
H H33A 0.0737 0.17 1.0935 0.099 Uiso calc U . R 1 . .
H H33B 0.1877 0.1878 1.0689 0.099 Uiso calc U . R 1 . .
H H33C 0.162 0.1212 1.1016 0.099 Uiso calc U . R 1 . .
N N2 0.17028(12) 0.10769(7) 0.39787(15) 0.0301(3) Uani d . . . 1 . .
N N1 0.21609(13) 0.00351(7) 0.39219(16) 0.0342(4) Uani d . . . 1 . .
O O1 0.00185(11) 0.05918(7) 0.40813(15) 0.0401(3) Uani d . . . 1 . .
O O2 0.01011(12) 0.16623(7) 0.37179(15) 0.0442(4) Uani d . . . 1 . .
O O3 0.33495(13) 0.21255(8) 0.85646(18) 0.0541(4) Uani d . . . 1 . .
O O4 0.44029(16) 0.14231(9) 1.01045(16) 0.0624(5) Uani d . . . 1 . .

loop_
_atom_site_aniso_label
_atom_site_aniso_U_11
_atom_site_aniso_U_22
_atom_site_aniso_U_33
_atom_site_aniso_U_12
_atom_site_aniso_U_13
_atom_site_aniso_U_23
S1 0.0290(2) 0.0345(3) 0.0273(2) 0.00224(18) -0.00402(16) 0.00158(17)
S2 0.0487(3) 0.0470(3) 0.0291(2) -0.0131(2) -0.0010(2) -0.0083(2)
C18 0.0253(9) 0.0349(10) 0.0279(8) -0.0049(7) 0.0033(7) -0.0005(7)
C3 0.0314(10) 0.0349(10) 0.0278(9) -0.0005(8) 0.0072(7) 0.0033(7)
C1 0.0298(9) 0.0304(10) 0.0230(8) -0.0022(7) 0.0024(7) -0.0011(7)
C10 0.0381(10) 0.0278(10) 0.0293(9) 0.0022(8) 0.0018(8) 0.0015(7)
C27 0.0282(9) 0.0320(10) 0.0294(9) 0.0000(7) 0.0026(7) 0.0007(7)
C17 0.0367(10) 0.0300(10) 0.0366(10) -0.0045(8) -0.0032(8) -0.0008(8)
C20 0.0393(10) 0.0321(11) 0.0311(9) -0.0044(8) -0.0069(8) -0.0051(8)
C28 0.0322(9) 0.0274(10) 0.0330(9) 0.0000(7) 0.0075(7) 0.0013(7)
C32 0.0440(11) 0.0305(10) 0.0380(10) 0.0065(8) 0.0053(8) 0.0025(8)
C16 0.0367(10) 0.0339(11) 0.0341(10) -0.0051(8) -0.0021(8) 0.0079(8)
C2 0.0270(9) 0.0329(10) 0.0251(8) -0.0025(7) 0.0022(7) 0.0006(7)
C30 0.0459(12) 0.0451(12) 0.0313(10) -0.0029(9) 0.0100(8) -0.0003(9)
C21 0.0372(11) 0.0329(11) 0.0381(10) 0.0011(8) -0.0116(8) -0.0038(8)
C19 0.0414(11) 0.0347(11) 0.0303(9) -0.0086(8) -0.0038(8) -0.0009(8)
C29 0.0421(11) 0.0385(11) 0.0313(9) 0.0025(9) 0.0066(8) 0.0086(8)
C8 0.0394(10) 0.0349(11) 0.0305(9) 0.0012(8) 0.0063(8) -0.0010(8)
C15 0.0502(12) 0.0355(11) 0.0335(10) -0.0017(9) 0.0026(9) -0.0040(8)
C31 0.0542(13) 0.0331(11) 0.0437(11) 0.0012(9) 0.0131(10) -0.0059(9)
C25 0.0536(13) 0.0305(11) 0.0414(11) 0.0008(9) -0.0077(9) 0.0024(9)
C14 0.0809(18) 0.0466(14) 0.0306(10) 0.0115(12) 0.0051(11) -0.0038(9)
C4 0.0336(10) 0.0443(12) 0.0381(10) 0.0047(9) 0.0053(8) 0.0069(9)
C11 0.0367(11) 0.0429(12) 0.0432(11) 0.0010(9) 0.0013(9) 0.0116(9)
C9 0.0368(11) 0.0453(12) 0.0320(10) -0.0095(9) 0.0014(8) -0.0118(8)
C24 0.0381(11) 0.0425(13) 0.0501(12) 0.0069(9) -0.0120(9) -0.0040(10)
C23 0.0398(11) 0.0433(13) 0.0466(12) -0.0072(9) -0.0087(9) -0.0015(9)
C13 0.0768(18) 0.0666(17) 0.0364(12) 0.0294(14) 0.0219(12) 0.0166(11)
C7 0.0627(15) 0.0348(12) 0.0463(12) 0.0020(10) 0.0070(11) -0.0055(9)
C12 0.0457(13) 0.0670(17) 0.0596(15) 0.0149(12) 0.0189(11) 0.0332(13)
C5 0.0469(13) 0.0500(14) 0.0512(13) 0.0162(11) 0.0112(10) 0.0135(11)
C22 0.0482(12) 0.0326(11) 0.0448(11) -0.0061(9) -0.0109(9) 0.0045(9)
C6 0.0719(17) 0.0372(13) 0.0609(15) 0.0156(12) 0.0170(13) 0.0041(11)
C26 0.0457(15) 0.084(2) 0.095(2) -0.0166(14) -0.0081(14) 0.0172(18)
C33 0.095(2) 0.0684(18) 0.0338(12) 0.0018(15) 0.0086(12) -0.0060(11)
N2 0.0322(8) 0.0323(9) 0.0241(7) -0.0012(6) -0.0021(6) 0.0019(6)
N1 0.0380(9) 0.0352(9) 0.0277(8) -0.0016(7) -0.0010(6) -0.0063(6)
O1 0.0329(7) 0.0467(9) 0.0392(7) -0.0057(6) -0.0001(6) -0.0068(6)
O2 0.0433(8) 0.0477(9) 0.0379(7) 0.0112(7) -0.0065(6) 0.0099(6)
O3 0.0477(9) 0.0578(10) 0.0569(10) -0.0043(8) 0.0077(7) -0.0230(8)
O4 0.0814(13) 0.0739(13) 0.0283(7) -0.0323(10) -0.0043(7) -0.0027(7)

loop_
_atom_type_symbol
_atom_type_description
_atom_type_scat_dispersion_real
_atom_type_scat_dispersion_imag
_atom_type_scat_source
C C 0.0181 0.0091 'International Tables Vol C Tables 4.2.6.8 and 6.1.1.4'
H H 0.0000 0.0000 'International Tables Vol C Tables 4.2.6.8 and 6.1.1.4'
N N 0.0311 0.0180 'International Tables Vol C Tables 4.2.6.8 and 6.1.1.4'
O O 0.0492 0.0322 'International Tables Vol C Tables 4.2.6.8 and 6.1.1.4'
S S 0.3331 0.5567 'International Tables Vol C Tables 4.2.6.8 and 6.1.1.4'

loop_
_geom_angle_atom_site_label_1
_geom_angle_atom_site_label_2
_geom_angle_atom_site_label_3
_geom_angle_site_symmetry_1
_geom_angle_site_symmetry_3
_geom_angle
_geom_angle_publ_flag
O1 S1 O2 . . 120.15(9) ?
O1 S1 N2 . . 106.27(8) ?
O2 S1 N2 . . 105.10(9) ?
O1 S1 C27 . . 108.77(9) ?
O2 S1 C27 . . 108.90(9) ?
N2 S1 C27 . . 106.86(8) ?
O3 S2 O4 . . 118.92(12) ?
O3 S2 C19 . . 111.08(10) ?
O4 S2 C19 . . 105.72(11) ?
O3 S2 C20 . . 107.38(10) ?
O4 S2 C20 . . 108.27(10) ?
C19 S2 C20 . . 104.55(10) ?
C19 C18 C2 . . 120.24(18) ?
C19 C18 C17 . . 124.06(18) ?
C2 C18 C17 . . 115.62(16) ?
C4 C3 C8 . . 118.68(19) ?
C4 C3 C2 . . 134.79(19) ?
C8 C3 C2 . . 106.49(17) ?
N1 C1 C2 . . 111.64(17) ?
N1 C1 N2 . . 124.35(16) ?
C2 C1 N2 . . 123.92(17) ?
C11 C10 C15 . . 119.10(19) ?
C11 C10 C9 . . 122.66(19) ?
C15 C10 C9 . . 118.17(18) ?
C32 C27 C28 . . 121.27(18) ?
C32 C27 S1 . . 119.54(15) ?
C28 C27 S1 . . 119.09(14) ?
C18 C17 C16 . . 113.61(16) ?
C18 C17 H17A . . 108.8 ?
C16 C17 H17A . . 108.8 ?
C18 C17 H17B . . 108.8 ?
C16 C17 H17B . . 108.8 ?
H17A C17 H17B . . 107.7 ?
C21 C20 C25 . . 121.2(2) ?
C21 C20 S2 . . 120.00(16) ?
C25 C20 S2 . . 118.80(16) ?
C29 C28 C27 . . 118.35(18) ?
C29 C28 H28 . . 120.8 ?
C27 C28 H28 . . 120.8 ?
C31 C32 C27 . . 119.06(19) ?
C31 C32 H32 . . 120.5 ?
C27 C32 H32 . . 120.5 ?
N2 C16 C17 . . 113.99(15) ?
N2 C16 H16A . . 108.8 ?
C17 C16 H16A . . 108.8 ?
N2 C16 H16B . . 108.8 ?
C17 C16 H16B . . 108.8 ?
H16A C16 H16B . . 107.6 ?
C1 C2 C3 . . 105.70(16) ?
C1 C2 C18 . . 120.66(17) ?
C3 C2 C18 . . 133.38(17) ?
C31 C30 C29 . . 118.82(19) ?
C31 C30 C33 . . 120.9(2) ?
C29 C30 C33 . . 120.3(2) ?
C20 C21 C22 . . 119.15(19) ?
C20 C21 H21 . . 120.4 ?
C22 C21 H21 . . 120.4 ?
C18 C19 S2 . . 127.06(17) ?
C18 C19 H19 . . 116.5 ?
S2 C19 H19 . . 116.5 ?
C28 C29 C30 . . 121.49(19) ?
C28 C29 H29 . . 119.3 ?
C30 C29 H29 . . 119.3 ?
N1 C8 C7 . . 128.4(2) ?
N1 C8 C3 . . 109.17(17) ?
C7 C8 C3 . . 122.4(2) ?
C14 C15 C10 . . 120.7(2) ?
C14 C15 H15 . . 119.6 ?
C10 C15 H15 . . 119.6 ?
C32 C31 C30 . . 120.90(19) ?
C32 C31 H31 . . 119.5 ?
C30 C31 H31 . . 119.5 ?
C24 C25 C20 . . 118.9(2) ?
C24 C25 H25 . . 120.5 ?
C20 C25 H25 . . 120.5 ?
C13 C14 C15 . . 120.0(2) ?
C13 C14 H14 . . 120.0 ?
C15 C14 H14 . . 120.0 ?
C5 C4 C3 . . 118.8(2) ?
C5 C4 H4 . . 120.6 ?
C3 C4 H4 . . 120.6 ?
C10 C11 C12 . . 119.6(2) ?
C10 C11 H11 . . 120.2 ?
C12 C11 H11 . . 120.2 ?
N1 C9 C10 . . 114.34(17) ?
N1 C9 H9A . . 108.7 ?
C10 C9 H9A . . 108.7 ?
N1 C9 H9B . . 108.7 ?
C10 C9 H9B . . 108.7 ?
H9A C9 H9B . . 107.6 ?
C25 C24 C23 . . 121.2(2) ?
C25 C24 H24 . . 119.4 ?
C23 C24 H24 . . 119.4 ?
C24 C23 C22 . . 118.4(2) ?
C24 C23 C26 . . 121.0(2) ?
C22 C23 C26 . . 120.6(2) ?
C14 C13 C12 . . 120.1(2) ?
C14 C13 H13 . . 119.9 ?
C12 C13 H13 . . 119.9 ?
C6 C7 C8 . . 117.5(2) ?
C6 C7 H7 . . 121.3 ?
C8 C7 H7 . . 121.3 ?
C13 C12 C11 . . 120.4(2) ?
C13 C12 H12 . . 119.8 ?
C11 C12 H12 . . 119.8 ?
C4 C5 C6 . . 121.5(2) ?
C4 C5 H5 . . 119.3 ?
C6 C5 H5 . . 119.3 ?
C21 C22 C23 . . 121.1(2) ?
C21 C22 H22 . . 119.5 ?
C23 C22 H22 . . 119.5 ?
C7 C6 C5 . . 121.1(2) ?
C7 C6 H6 . . 119.4 ?
C5 C6 H6 . . 119.4 ?
C23 C26 H26A . . 109.5 ?
C23 C26 H26B . . 109.5 ?
H26A C26 H26B . . 109.5 ?
C23 C26 H26C . . 109.5 ?
H26A C26 H26C . . 109.5 ?
H26B C26 H26C . . 109.5 ?
C30 C33 H33A . . 109.5 ?
C30 C33 H33B . . 109.5 ?
H33A C33 H33B . . 109.5 ?
C30 C33 H33C . . 109.5 ?
H33A C33 H33C . . 109.5 ?
H33B C33 H33C . . 109.5 ?
C1 N2 C16 . . 108.87(15) ?
C1 N2 S1 . . 118.46(12) ?
C16 N2 S1 . . 117.09(13) ?
C1 N1 C8 . . 107.00(16) ?
C1 N1 C9 . . 127.98(17) ?
C8 N1 C9 . . 124.60(17) ?

loop_
_geom_bond_atom_site_label_1
_geom_bond_atom_site_label_2
_geom_bond_site_symmetry_2
_geom_bond_distance
_geom_bond_publ_flag
S1 O1 . 1.4241(15) ?
S1 O2 . 1.4303(15) ?
S1 N2 . 1.6772(16) ?
S1 C27 . 1.7580(18) ?
S2 O3 . 1.4362(19) ?
S2 O4 . 1.4401(18) ?
S2 C19 . 1.744(2) ?
S2 C20 . 1.769(2) ?
C18 C19 . 1.341(3) ?
C18 C2 . 1.444(3) ?
C18 C17 . 1.516(3) ?
C3 C4 . 1.401(3) ?
C3 C8 . 1.405(3) ?
C3 C2 . 1.442(3) ?
C1 N1 . 1.366(2) ?
C1 C2 . 1.380(3) ?
C1 N2 . 1.410(2) ?
C10 C11 . 1.384(3) ?
C10 C15 . 1.388(3) ?
C10 C9 . 1.516(3) ?
C27 C32 . 1.389(3) ?
C27 C28 . 1.391(3) ?
C17 C16 . 1.533(3) ?
C17 H17A . 0.99 ?
C17 H17B . 0.99 ?
C20 C21 . 1.374(3) ?
C20 C25 . 1.386(3) ?
C28 C29 . 1.383(3) ?
C28 H28 . 0.95 ?
C32 C31 . 1.381(3) ?
C32 H32 . 0.95 ?
C16 N2 . 1.494(2) ?
C16 H16A . 0.99 ?
C16 H16B . 0.99 ?
C30 C31 . 1.389(3) ?
C30 C29 . 1.390(3) ?
C30 C33 . 1.505(3) ?
C21 C22 . 1.386(3) ?
C21 H21 . 0.95 ?
C19 H19 . 0.95 ?
C29 H29 . 0.95 ?
C8 N1 . 1.389(3) ?
C8 C7 . 1.394(3) ?
C15 C14 . 1.381(3) ?
C15 H15 . 0.95 ?
C31 H31 . 0.95 ?
C25 C24 . 1.384(3) ?
C25 H25 . 0.95 ?
C14 C13 . 1.370(4) ?
C14 H14 . 0.95 ?
C4 C5 . 1.380(3) ?
C4 H4 . 0.95 ?
C11 C12 . 1.399(3) ?
C11 H11 . 0.95 ?
C9 N1 . 1.456(2) ?
C9 H9A . 0.99 ?
C9 H9B . 0.99 ?
C24 C23 . 1.387(3) ?
C24 H24 . 0.95 ?
C23 C22 . 1.390(3) ?
C23 C26 . 1.508(4) ?
C13 C12 . 1.371(4) ?
C13 H13 . 0.95 ?
C7 C6 . 1.377(4) ?
C7 H7 . 0.95 ?
C12 H12 . 0.95 ?
C5 C6 . 1.393(4) ?
C5 H5 . 0.95 ?
C22 H22 . 0.95 ?
C6 H6 . 0.95 ?
C26 H26A . 0.98 ?
C26 H26B . 0.98 ?
C26 H26C . 0.98 ?
C33 H33A . 0.98 ?
C33 H33B . 0.98 ?
C33 H33C . 0.98 ?
